data_8104981
loop_
_publ_author_name
'Li, Dan-Xia'
'Wang, Hai-Jun'
'Yan, Zhen-Li'
'Du, Chao-Jun'

_publ_section_title
;
 The crystal structure of 6-amino-5-carboxypyridin-1-ium pentaiodide
 monohydrate C6H9I5N2O3
;
_journal_issue 1
_journal_name_full 'Zeitschrift f\"ur Kristallographie - New Crystal Structures'
_journal_page_first 135
_journal_page_last 136
_journal_paper_doi 10.1515/ncrs-2021-0422
_journal_volume 237
_journal_year 2022
_chemical_formula_moiety 'C6 H7 N2 O2, I5, H2 O'
_chemical_formula_sum 'C6 H9 I5 N2 O3'
_chemical_formula_weight 791.65
_space_group_crystal_system triclinic
_space_group_IT_number 2
_space_group_name_Hall '-P 1'
_space_group_name_H-M_alt 'P -1'
_atom_sites_solution_hydrogens mixed
_atom_sites_solution_primary dual
_cell_angle_alpha 109.119(3)
_cell_angle_beta 99.341(3)
_cell_angle_gamma 92.334(3)
_cell_formula_units_Z 2
_cell_length_a 7.4851(5)
_cell_length_b 9.6056(6)
_cell_length_c 12.4084(7)
_cell_measurement_reflns_used 5876
_cell_measurement_temperature 150.0
_cell_measurement_theta_max 26.34
_cell_measurement_theta_min 2.26
_cell_volume 827.53(9)
_computing_cell_refinement 'SAINT v8.37A (Bruker, 2015) [1]'
_computing_data_collection 'Bruker APEX-II [1]'
_computing_data_reduction 'SAINT v8.37A (Bruker, 2015) [1]'
_computing_molecular_graphics 'Olex2 1.3 (Dolomanov et al., 2009) [2]'
_computing_publication_material 'Olex2 1.3 (Dolomanov et al., 2009) [2]'
_computing_structure_refinement 'SHELXL 2018/3 (Sheldrick, 2015) [3]'
_computing_structure_solution 'SHELXT 2018/2 (Sheldrick, 2018) [4]'
_diffrn_ambient_temperature 150.0
_diffrn_measured_fraction_theta_full 0.999
_diffrn_measured_fraction_theta_max 0.998
_diffrn_measurement_device_type 'Bruker APEX-II CCD'
_diffrn_measurement_method '\f and \w scans'
_diffrn_radiation_type MoK\a
_diffrn_radiation_wavelength 0.71073
_diffrn_reflns_av_R_equivalents 0.0449
_diffrn_reflns_av_unetI/netI 0.0309
_diffrn_reflns_Laue_measured_fraction_full 0.999
_diffrn_reflns_Laue_measured_fraction_max 0.998
_diffrn_reflns_limit_h_max 9
_diffrn_reflns_limit_h_min -9
_diffrn_reflns_limit_k_max 11
_diffrn_reflns_limit_k_min -11
_diffrn_reflns_limit_l_max 15
_diffrn_reflns_limit_l_min -15
_diffrn_reflns_number 17263
_diffrn_reflns_point_group_measured_fraction_full 0.999
_diffrn_reflns_point_group_measured_fraction_max 0.998
_diffrn_reflns_theta_full 25.242
_diffrn_reflns_theta_max 26.407
_diffrn_reflns_theta_min 2.255
_diffrn_source_current 30.0
_diffrn_source_power 1.5
_diffrn_source_voltage 50.0
_diffrn_standards_number 0
_exptl_absorpt_coefficient_mu 9.392
_exptl_absorpt_correction_T_max 0.7454
_exptl_absorpt_correction_T_min 0.6098
_exptl_absorpt_correction_type multi-scan
_exptl_absorpt_process_details
;
SADABS-2016/2 (Bruker,2016/2) was used for absorption correction.
wR2(int) was 0.0723 before and 0.0507 after correction.
The Ratio of minimum to maximum transmission is 0.8181.
The \l/2 correction factor is Not present.
;
_exptl_crystal_colour red
_exptl_crystal_density_diffrn 3.177
_exptl_crystal_description block
_exptl_crystal_F_000 696
_exptl_crystal_size_max 0.2
_exptl_crystal_size_mid 0.15
_exptl_crystal_size_min 0.1
_refine_diff_density_max 0.690
_refine_diff_density_min -0.697
_refine_diff_density_rms 0.158
_refine_ls_extinction_coef .
_refine_ls_extinction_method none
_refine_ls_goodness_of_fit_ref 1.061
_refine_ls_hydrogen_treatment constr
_refine_ls_matrix_type full
_refine_ls_number_parameters 149
_refine_ls_number_reflns 3386
_refine_ls_number_restraints 0
_refine_ls_restrained_S_all 1.061
_refine_ls_R_factor_all 0.0336
_refine_ls_R_factor_gt 0.0234
_refine_ls_shift/su_max 0.002
_refine_ls_shift/su_mean 0.000
_refine_ls_structure_factor_coef Fsqd
_refine_ls_weighting_details 'w=1/[\s^2^(Fo^2^)+(0.0151P)^2^+0.2158P] where P=(Fo^2^+2Fc^2^)/3'
_refine_ls_weighting_scheme calc
_refine_ls_wR_factor_gt 0.0422
_refine_ls_wR_factor_ref 0.0449
_reflns_Friedel_coverage 0.000
_reflns_Friedel_fraction_full .
_reflns_Friedel_fraction_max .
_reflns_number_gt 2864
_reflns_number_total 3386
_reflns_threshold_expression 'I > 2\s(I)'
_cod_data_source_file suppl_j_ncrs-2021-0422_suppl.cif
_cod_data_source_block 1
_cod_database_code 8104981
_shelx_space_group_comment
;
The symmetry employed for this shelxl refinement is uniquely defined
by the following loop, which should always be used as a source of
symmetry information in preference to the above space-group names.
They are only intended as comments.
;
_shelx_estimated_absorpt_t_max 0.454
_shelx_estimated_absorpt_t_min 0.255
_olex2_refinement_description
;
1. Fixed Uiso
 At 1.2 times of:
  All C(H) groups, All N(H) groups, All N(H,H) groups
 At 1.5 times of:
  All O(H) groups, All O(H,H) groups
2.a Free rotating group:
 O1W(H1WA,H1WB)
2.b Aromatic/amide H refined with riding coordinates:
 C3(H3), C4(H4), C5(H5), N1(H1)
2.c X=CH2 refined with riding coordinates:
 N2(H2A,H2B)
2.d Idealised tetrahedral OH refined as rotating group:
 O1(H1A)
;

loop_
_space_group_symop_operation_xyz
'x, y, z'
'-x, -y, -z'

loop_
_atom_site_label
_atom_site_type_symbol
_atom_site_fract_x
_atom_site_fract_y
_atom_site_fract_z
_atom_site_U_iso_or_equiv
_atom_site_adp_type
_atom_site_occupancy
_atom_site_site_symmetry_order
_atom_site_calc_flag
_atom_site_refinement_flags_posn
_atom_site_refinement_flags_adp
_atom_site_refinement_flags_occupancy
_atom_site_disorder_assembly
_atom_site_disorder_group
C1 C 0.9540(6) 0.2526(5) 0.6136(4) 0.0204(10) Uani 1 1 d . . . . .
C2 C 0.8744(6) 0.2678(5) 0.5012(4) 0.0209(10) Uani 1 1 d . . . . .
C3 C 0.8110(6) 0.3904(5) 0.4862(4) 0.0257(11) Uani 1 1 d . . . . .
H3 H 0.816407 0.478628 0.550662 0.031 Uiso 1 1 calc R U . . .
C4 C 0.7357(6) 0.3856(6) 0.3719(4) 0.0279(11) Uani 1 1 d . . . . .
H4 H 0.687965 0.470450 0.359699 0.033 Uiso 1 1 calc R U . . .
C5 C 0.7322(6) 0.2592(6) 0.2800(4) 0.0269(11) Uani 1 1 d . . . . .
H5 H 0.682366 0.256349 0.203720 0.032 Uiso 1 1 calc R U . . .
C6 C 0.8028(6) 0.1314(5) 0.2977(4) 0.0208(10) Uani 1 1 d . . . . .
I1 I 0.62729(5) 0.31666(4) 0.96864(3) 0.02959(9) Uani 1 1 d . . . . .
I2 I 0.48900(4) 0.25468(3) 0.69938(2) 0.02325(8) Uani 1 1 d . . . . .
I3 I 0.36535(4) 0.18894(4) 0.46452(3) 0.03150(9) Uani 1 1 d . . . . .
I4 I 0.80776(5) -0.30113(4) 0.81772(3) 0.03111(9) Uani 1 1 d . . . . .
I5 I 0.72338(4) -0.00810(3) 0.89310(2) 0.02435(8) Uani 1 1 d . . . . .
N1 N 0.8668(5) 0.1409(4) 0.4078(3) 0.0189(8) Uani 1 1 d . . . . .
H1 H 0.905890 0.061554 0.420587 0.023 Uiso 1 1 calc R U . . .
N2 N 0.8079(5) 0.0076(4) 0.2119(3) 0.0277(9) Uani 1 1 d . . . . .
H2A H 0.853126 -0.068723 0.226765 0.033 Uiso 1 1 calc R U . . .
H2B H 0.765963 0.001213 0.139807 0.033 Uiso 1 1 calc R U . . .
O1 O 0.9811(5) 0.3782(3) 0.7009(3) 0.0275(8) Uani 1 1 d . . . . .
H1A H 1.020862 0.362390 0.762739 0.041 Uiso 1 1 calc R U . . .
O2 O 0.9927(4) 0.1336(3) 0.6218(2) 0.0223(7) Uani 1 1 d . . . . .
O1W O 0.0920(6) 0.3149(4) 0.8878(3) 0.0399(9) Uani 1 1 d G . . . .
H1WA H 0.199111 0.349720 0.930224 0.060 Uiso 1 1 d G U . . .
H1WB H 0.017030 0.342507 0.935769 0.060 Uiso 1 1 d G U . . .

loop_
_atom_site_aniso_label
_atom_site_aniso_U_11
_atom_site_aniso_U_22
_atom_site_aniso_U_33
_atom_site_aniso_U_23
_atom_site_aniso_U_13
_atom_site_aniso_U_12
C1 0.013(2) 0.020(3) 0.028(2) 0.007(2) 0.0043(18) 0.0020(19)
C2 0.016(2) 0.022(3) 0.025(2) 0.0083(19) 0.0039(18) 0.0022(19)
C3 0.018(2) 0.026(3) 0.035(3) 0.012(2) 0.007(2) 0.005(2)
C4 0.023(3) 0.028(3) 0.041(3) 0.023(2) 0.005(2) 0.004(2)
C5 0.020(2) 0.036(3) 0.031(3) 0.021(2) 0.004(2) 0.003(2)
C6 0.019(2) 0.022(3) 0.023(2) 0.012(2) 0.0013(18) 0.0014(19)
I1 0.0393(2) 0.02434(18) 0.02273(16) 0.00603(13) 0.00170(14) 0.00847(15)
I2 0.02119(16) 0.02342(17) 0.02688(16) 0.01077(13) 0.00425(12) 0.00362(13)
I3 0.02185(17) 0.0479(2) 0.02499(16) 0.01357(15) 0.00348(13) -0.00068(15)
I4 0.0406(2) 0.02846(19) 0.02514(16) 0.00885(13) 0.00666(14) 0.01365(15)
I5 0.02464(17) 0.02854(18) 0.02015(15) 0.00882(13) 0.00291(12) 0.00582(13)
N1 0.018(2) 0.019(2) 0.0242(19) 0.0141(16) 0.0023(15) 0.0029(16)
N2 0.035(2) 0.032(2) 0.020(2) 0.0135(18) 0.0051(17) 0.0071(19)
O1 0.033(2) 0.0203(18) 0.0235(17) 0.0025(14) -0.0020(15) 0.0041(15)
O2 0.0276(18) 0.0180(17) 0.0224(16) 0.0075(13) 0.0052(13) 0.0057(14)
O1W 0.045(2) 0.047(2) 0.0237(18) 0.0086(17) 0.0046(16) -0.003(2)

loop_
_atom_type_symbol
_atom_type_description
_atom_type_scat_dispersion_real
_atom_type_scat_dispersion_imag
_atom_type_scat_source
C C 0.0033 0.0016 'International Tables Vol C Tables 4.2.6.8 and 6.1.1.4'
H H 0.0000 0.0000 'International Tables Vol C Tables 4.2.6.8 and 6.1.1.4'
I I -0.4742 1.8119 'International Tables Vol C Tables 4.2.6.8 and 6.1.1.4'
O O 0.0106 0.0060 'International Tables Vol C Tables 4.2.6.8 and 6.1.1.4'
N N 0.0061 0.0033 'International Tables Vol C Tables 4.2.6.8 and 6.1.1.4'

loop_
_geom_angle_atom_site_label_1
_geom_angle_atom_site_label_2
_geom_angle_atom_site_label_3
_geom_angle
_geom_angle_site_symmetry_1
_geom_angle_site_symmetry_3
O1 C1 C2 113.6(4) . .
O2 C1 C2 122.1(4) . .
O2 C1 O1 124.3(4) . .
C3 C2 C1 125.9(4) . .
C3 C2 N1 120.4(4) . .
N1 C2 C1 113.7(4) . .
C2 C3 H3 120.6 . .
C2 C3 C4 118.7(4) . .
C4 C3 H3 120.6 . .
C3 C4 H4 120.0 . .
C5 C4 C3 120.0(4) . .
C5 C4 H4 120.0 . .
C4 C5 H5 119.9 . .
C4 C5 C6 120.3(4) . .
C6 C5 H5 119.9 . .
N1 C6 C5 117.1(4) . .
N2 C6 C5 123.0(4) . .
N2 C6 N1 119.9(4) . .
I4 I5 I1 178.189(13) . .
C2 N1 H1 118.3 . .
C6 N1 C2 123.4(4) . .
C6 N1 H1 118.3 . .
C6 N2 H2A 120.0 . .
C6 N2 H2B 120.0 . .
H2A N2 H2B 120.0 . .
C1 O1 H1A 109.5 . .
H1WA O1W H1WB 104.5 . .

loop_
_geom_bond_atom_site_label_1
_geom_bond_atom_site_label_2
_geom_bond_distance
_geom_bond_site_symmetry_2
C1 C2 1.481(6) .
C1 O1 1.313(5) .
C1 O2 1.222(5) .
C2 C3 1.344(6) .
C2 N1 1.371(6) .
C3 H3 0.9500 .
C3 C4 1.424(6) .
C4 H4 0.9500 .
C4 C5 1.362(7) .
C5 H5 0.9500 .
C5 C6 1.424(6) .
C6 N1 1.344(5) .
C6 N2 1.317(6) .
I1 I5 3.1006(5) .
I2 I3 2.7604(4) .
I4 I5 2.7943(5) .
N1 H1 0.8800 .
N2 H2A 0.8800 .
N2 H2B 0.8800 .
O1 H1A 0.8400 .
O1W H1WA 0.8702 .
O1W H1WB 0.8699 .

loop_
_geom_torsion_atom_site_label_1
_geom_torsion_atom_site_label_2
_geom_torsion_atom_site_label_3
_geom_torsion_atom_site_label_4
_geom_torsion
_geom_torsion_site_symmetry_1
_geom_torsion_site_symmetry_2
_geom_torsion_site_symmetry_3
_geom_torsion_site_symmetry_4
C1 C2 C3 C4 -179.0(4) . . . .
C1 C2 N1 C6 -178.7(4) . . . .
C2 C3 C4 C5 -1.3(7) . . . .
C3 C2 N1 C6 2.1(7) . . . .
C3 C4 C5 C6 0.3(7) . . . .
C4 C5 C6 N1 1.8(7) . . . .
C4 C5 C6 N2 -178.0(5) . . . .
C5 C6 N1 C2 -3.0(7) . . . .
N1 C2 C3 C4 0.2(7) . . . .
N2 C6 N1 C2 176.7(4) . . . .
O1 C1 C2 C3 -8.5(7) . . . .
O1 C1 C2 N1 172.4(4) . . . .
O2 C1 C2 C3 172.8(5) . . . .
O2 C1 C2 N1 -6.4(6) . . . .
